data_4512264
loop_
_publ_author_name
'Shen, Junju'
'Zhang, Caifeng'
'Yu, Tanlai'
'An, Li'
'Fu, Yunlong'

_publ_section_title
;
 Structural and Functional Modulation of Five 4-Cyanopyridinium
 Iodoargentates Built Up from Cubane-like Ag4I4Nodes
;
_journal_issue 12
_journal_name_full 'Crystal Growth &amp; Design'
_journal_page_first 6337
_journal_paper_doi 10.1021/cg5010769
_journal_volume 14
_journal_year 2014
_chemical_formula_moiety 'Ag4 I6, 2(C10 H13 N2)'
_chemical_formula_sum 'C20 H26 Ag4 I6 N4'
_chemical_formula_weight 1515.33
_chemical_name_systematic
; 
 ? 
;
_space_group_IT_number 19
_symmetry_cell_setting orthorhombic
_symmetry_space_group_name_Hall 'P 2ac 2ab'
_symmetry_space_group_name_H-M 'P 21 21 21'
_atom_sites_solution_hydrogens geom
_atom_sites_solution_primary direct
_atom_sites_solution_secondary difmap
_audit_creation_method SHELXL-97
_cell_angle_alpha 90.00
_cell_angle_beta 90.00
_cell_angle_gamma 90.00
_cell_formula_units_Z 4
_cell_length_a 11.9385(7)
_cell_length_b 12.6709(6)
_cell_length_c 23.1557(11)
_cell_measurement_reflns_used 3343
_cell_measurement_temperature 293(2)
_cell_measurement_theta_max 24.0580
_cell_measurement_theta_min 3.2060
_cell_volume 3502.8(3)
_computing_cell_refinement
;
CrysAlisPro, Agilent Technologies,
Version 1.171.36.28 (release 01-02-2013 CrysAlis171 .NET)
(compiled Feb  1 2013,16:14:44)
;
_computing_data_collection
;
CrysAlisPro, Agilent Technologies,
Version 1.171.36.28 (release 01-02-2013 CrysAlis171 .NET)
(compiled Feb  1 2013,16:14:44)
;
_computing_data_reduction
;
CrysAlisPro, Agilent Technologies,
Version 1.171.36.28 (release 01-02-2013 CrysAlis171 .NET)
(compiled Feb  1 2013,16:14:44)
;
_computing_structure_refinement 'SHELXL-97 (Sheldrick, 1997)'
_computing_structure_solution 'SHELXS-97 (Sheldrick, 1990)'
_diffrn_ambient_temperature 293(2)
_diffrn_detector_area_resol_mean 16.0710
_diffrn_measured_fraction_theta_full 0.998
_diffrn_measured_fraction_theta_max 0.998
_diffrn_measurement_device_type 'Xcalibur, Eos, Gemini'
_diffrn_measurement_method '\w scans'
_diffrn_radiation_monochromator graphite
_diffrn_radiation_source 'fine-focus sealed tube'
_diffrn_radiation_type MoK\a
_diffrn_radiation_wavelength 0.71073
_diffrn_reflns_av_R_equivalents 0.0307
_diffrn_reflns_av_sigmaI/netI 0.0543
_diffrn_reflns_limit_h_max 10
_diffrn_reflns_limit_h_min -13
_diffrn_reflns_limit_k_max 14
_diffrn_reflns_limit_k_min -14
_diffrn_reflns_limit_l_max 27
_diffrn_reflns_limit_l_min -11
_diffrn_reflns_number 8955
_diffrn_reflns_theta_full 24.50
_diffrn_reflns_theta_max 24.50
_diffrn_reflns_theta_min 2.93
_exptl_absorpt_coefficient_mu 7.508
_exptl_absorpt_correction_T_max 0.7433
_exptl_absorpt_correction_T_min 0.6615
_exptl_absorpt_correction_type multi-scan
_exptl_absorpt_process_details
;
CrysAlisPro, Agilent Technologies,
Version 1.171.36.28 (release 01-02-2013 CrysAlis171 .NET)
(compiled Feb  1 2013,16:14:44)
Empirical absorption correction using spherical harmonics,
 implemented in SCALE3 ABSPACK scaling algorithm.
;
_exptl_crystal_colour brown-yellow
_exptl_crystal_density_diffrn 2.873
_exptl_crystal_density_method 'not measured'
_exptl_crystal_description block
_exptl_crystal_F_000 2720
_exptl_crystal_size_max 0.06
_exptl_crystal_size_mid 0.05
_exptl_crystal_size_min 0.04
_refine_diff_density_max 1.360
_refine_diff_density_min -0.883
_refine_diff_density_rms 0.149
_refine_ls_abs_structure_details 'Flack H D (1983), Acta Cryst. A39, 876-881'
_refine_ls_abs_structure_Flack -0.01(5)
_refine_ls_extinction_method none
_refine_ls_goodness_of_fit_ref 1.018
_refine_ls_hydrogen_treatment constr
_refine_ls_matrix_type full
_refine_ls_number_parameters 309
_refine_ls_number_reflns 5575
_refine_ls_number_restraints 378
_refine_ls_restrained_S_all 1.001
_refine_ls_R_factor_all 0.0634
_refine_ls_R_factor_gt 0.0474
_refine_ls_shift/su_max 0.002
_refine_ls_shift/su_mean 0.000
_refine_ls_structure_factor_coef Fsqd
_refine_ls_weighting_details 'calc w=1/[\s^2^(Fo^2^)+(0.0550P)^2^+0.0000P] where P=(Fo^2^+2Fc^2^)/3'
_refine_ls_weighting_scheme calc
_refine_ls_wR_factor_gt 0.1051
_refine_ls_wR_factor_ref 0.1142
_reflns_number_gt 4494
_reflns_number_total 5575
_reflns_threshold_expression >2sigma(I)
_cod_data_source_file cg5010769_si_002.cif
_cod_data_source_block 4
_cod_depositor_comments 'Adding full bibliography for 4512259--4512265.cif.'
_cod_database_code 4512264

loop_
_symmetry_equiv_pos_as_xyz
'x, y, z'
'-x+1/2, -y, z+1/2'
'-x, y+1/2, -z+1/2'
'x+1/2, -y+1/2, -z'

loop_
_atom_site_label
_atom_site_type_symbol
_atom_site_fract_x
_atom_site_fract_y
_atom_site_fract_z
_atom_site_U_iso_or_equiv
_atom_site_adp_type
_atom_site_occupancy
_atom_site_symmetry_multiplicity
_atom_site_calc_flag
_atom_site_refinement_flags
Ag1 Ag 0.15078(4) 0.21334(3) 0.913283(18) 0.08026(14) Uani 1 1 d .
Ag2 Ag -0.06816(4) 0.16300(3) 0.831483(19) 0.08322(14) Uani 1 1 d .
Ag3 Ag 0.08417(4) 0.37832(3) 0.806897(19) 0.08484(15) Uani 1 1 d .
Ag4 Ag -0.06891(4) 0.34040(3) 0.937263(18) 0.07995(14) Uani 1 1 d .
I1 I 0.16230(3) 0.16403(2) 0.789573(13) 0.06419(9) Uani 1 1 d .
I2 I 0.15087(3) 0.43685(2) 0.924884(13) 0.06586(10) Uani 1 1 d .
I3 I -0.15477(3) 0.37612(2) 0.820835(13) 0.06846(10) Uani 1 1 d .
I6 I 0.29675(3) 0.08303(3) 0.974131(15) 0.07820(11) Uani 1 1 d .
I5 I -0.18922(3) 0.00113(3) 0.776638(15) 0.07876(12) Uani 1 1 d .
I4 I -0.06207(3) 0.11461(2) 0.954376(13) 0.06568(10) Uani 1 1 d .
C3 C 0.5772(6) 0.0988(5) 0.8893(3) 0.1135(8) Uani 1 1 d U
C11 C -0.0425(5) 0.1921(4) 0.6572(3) 0.0976(6) Uani 1 1 d U
H11 H -0.0213 0.1229 0.6650 0.117 Uiso 1 1 calc R
C13 C -0.1841(5) 0.3262(4) 0.6587(2) 0.0945(8) Uani 1 1 d U
C2 C 0.6280(6) 0.1779(5) 0.9202(3) 0.1151(8) Uani 1 1 d U
H2 H 0.6839 0.1638 0.9471 0.138 Uiso 1 1 calc R
C14 C -0.1092(6) 0.3934(4) 0.6342(2) 0.0951(7) Uani 1 1 d U
H14 H -0.1305 0.4616 0.6243 0.114 Uiso 1 1 calc R
C12 C -0.1514(5) 0.2264(4) 0.6704(2) 0.0967(7) Uani 1 1 d U
H12 H -0.2017 0.1798 0.6874 0.116 Uiso 1 1 calc R
C6 C 0.6064(6) -0.0076(5) 0.9021(3) 0.1148(8) Uani 1 1 d U
C1 C 0.5911(6) 0.2810(5) 0.9090(3) 0.1187(7) Uani 1 1 d U
H1 H 0.6229 0.3358 0.9301 0.142 Uiso 1 1 calc R
C17 C 0.1456(6) 0.2252(4) 0.6207(2) 0.1023(7) Uani 1 1 d DU
H17A H 0.1944 0.2862 0.6186 0.123 Uiso 1 1 calc R
H17B H 0.1727 0.1794 0.6512 0.123 Uiso 1 1 calc R
C15 C -0.0016(6) 0.3594(4) 0.6243(2) 0.0987(7) Uani 1 1 d U
H15 H 0.0510 0.4076 0.6109 0.118 Uiso 1 1 calc R
C16 C -0.2906(6) 0.3587(4) 0.6735(3) 0.0984(8) Uani 1 1 d U
C4 C 0.5005(6) 0.1265(5) 0.8499(3) 0.1182(8) Uani 1 1 d U
H4 H 0.4678 0.0738 0.8276 0.142 Uiso 1 1 calc R
C18 C 0.1463(6) 0.1686(4) 0.56550(17) 0.1097(9) Uani 1 1 d DU
H18A H 0.1073 0.1024 0.5718 0.132 Uiso 1 1 calc R
H18B H 0.2237 0.1509 0.5574 0.132 Uiso 1 1 calc R
C5 C 0.4678(6) 0.2290(5) 0.8408(3) 0.1205(7) Uani 1 1 d U
H5 H 0.4129 0.2449 0.8136 0.145 Uiso 1 1 calc R
C19 C 0.0994(5) 0.2149(4) 0.5117(2) 0.1151(9) Uani 1 1 d DU
H19A H 0.0709 0.1586 0.4875 0.138 Uiso 1 1 calc R
H19B H 0.0370 0.2606 0.5216 0.138 Uiso 1 1 calc R
C20 C 0.1830(5) 0.2761(5) 0.4791(3) 0.1499(15) Uani 1 1 d DU
H20A H 0.2028 0.3382 0.5005 0.225 Uiso 1 1 calc R
H20B H 0.1521 0.2963 0.4425 0.225 Uiso 1 1 calc R
H20C H 0.2486 0.2337 0.4730 0.225 Uiso 1 1 calc R
C7 C 0.4760(6) 0.4176(4) 0.8763(2) 0.1291(7) Uani 1 1 d DU
H7A H 0.3950 0.4208 0.8789 0.155 Uiso 1 1 calc R
H7B H 0.5078 0.4505 0.9104 0.155 Uiso 1 1 calc R
C8 C 0.5148(6) 0.4694(4) 0.8248(2) 0.1336(9) Uani 1 1 d DU
H8A H 0.4879 0.4316 0.7911 0.160 Uiso 1 1 calc R
H8B H 0.5960 0.4690 0.8240 0.160 Uiso 1 1 calc R
C9 C 0.4733(5) 0.5808(4) 0.8231(4) 0.1407(11) Uani 1 1 d DU
H9A H 0.4415 0.5952 0.7854 0.169 Uiso 1 1 calc R
H9B H 0.4145 0.5897 0.8517 0.169 Uiso 1 1 calc R
C10 C 0.5649(5) 0.6574(5) 0.8350(4) 0.1609(16) Uani 1 1 d DU
H10A H 0.5565 0.6853 0.8733 0.241 Uiso 1 1 calc R
H10B H 0.5614 0.7139 0.8074 0.241 Uiso 1 1 calc R
H10C H 0.6359 0.6223 0.8318 0.241 Uiso 1 1 calc R
N1 N 0.5152(4) 0.3043(3) 0.8710(2) 0.0990(16) Uani 1 1 d DU
N2 N 0.6281(7) -0.0918(5) 0.9112(3) 0.162(3) Uani 1 1 d .
N4 N -0.3808(5) 0.3854(5) 0.6898(3) 0.147(3) Uani 1 1 d .
N3 N 0.0306(4) 0.2588(3) 0.63341(16) 0.0742(12) Uani 1 1 d U

loop_
_atom_site_aniso_label
_atom_site_aniso_U_11
_atom_site_aniso_U_22
_atom_site_aniso_U_33
_atom_site_aniso_U_23
_atom_site_aniso_U_13
_atom_site_aniso_U_12
Ag1 0.0907(3) 0.0766(2) 0.0735(2) 0.0005(2) -0.0043(3) 0.0138(2)
Ag2 0.0916(3) 0.0820(2) 0.0760(2) -0.0068(2) 0.0006(3) 0.0031(2)
Ag3 0.0938(3) 0.0804(2) 0.0803(3) 0.0012(2) 0.0081(2) 0.0054(2)
Ag4 0.0837(3) 0.0835(2) 0.0726(2) 0.0003(2) 0.0098(2) 0.0046(2)
I1 0.0709(2) 0.06649(15) 0.05516(15) -0.00368(14) 0.00265(17) 0.00677(16)
I2 0.0715(2) 0.06534(15) 0.06074(17) 0.00105(14) -0.00294(17) -0.00727(16)
I3 0.0690(2) 0.07834(17) 0.05802(16) 0.00049(15) -0.00445(17) 0.01496(17)
I6 0.0817(2) 0.08164(18) 0.07127(19) -0.01237(17) -0.02174(19) 0.01831(18)
I5 0.0888(2) 0.07833(18) 0.06914(19) -0.00790(17) 0.0110(2) -0.01007(19)
I4 0.0707(2) 0.06667(16) 0.05962(16) 0.00287(15) 0.00247(17) 0.00417(16)
C3 0.1023(14) 0.1266(14) 0.1116(14) 0.0140(14) -0.0066(14) -0.0116(14)
C11 0.1172(11) 0.0835(11) 0.0921(11) 0.0098(11) -0.0059(11) -0.0011(10)
C13 0.1133(14) 0.0811(14) 0.0891(14) 0.0077(14) -0.0074(14) 0.0004(14)
C2 0.1047(13) 0.1301(13) 0.1104(13) 0.0153(13) -0.0094(13) -0.0103(13)
C14 0.1167(13) 0.0777(13) 0.0910(13) 0.0086(13) -0.0051(13) -0.0014(13)
C12 0.1165(13) 0.0830(13) 0.0907(13) 0.0095(13) -0.0068(13) -0.0028(13)
C6 0.1034(14) 0.1293(14) 0.1117(14) 0.0155(14) -0.0083(14) -0.0123(14)
C1 0.1090(12) 0.1334(12) 0.1136(12) 0.0124(12) -0.0089(12) -0.0109(12)
C17 0.1211(13) 0.0913(13) 0.0945(13) 0.0080(13) -0.0050(13) 0.0005(13)
C15 0.1194(12) 0.0831(11) 0.0938(11) 0.0075(11) -0.0042(11) 0.0002(11)
C16 0.1163(14) 0.0870(14) 0.0918(14) 0.0059(14) -0.0077(14) 0.0020(14)
C4 0.1088(13) 0.1305(13) 0.1153(13) 0.0142(13) -0.0118(13) -0.0112(13)
C18 0.1280(16) 0.1022(15) 0.0991(15) 0.0075(15) -0.0021(15) 0.0068(15)
C5 0.1102(12) 0.1320(12) 0.1192(12) 0.0125(12) -0.0113(12) -0.0079(12)
C19 0.1330(16) 0.1070(15) 0.1053(16) 0.0068(15) -0.0046(15) 0.0049(15)
C20 0.153(2) 0.149(2) 0.148(3) 0.015(2) 0.004(2) -0.009(2)
C7 0.1210(13) 0.1383(12) 0.1279(13) 0.0100(12) -0.0042(12) -0.0018(12)
C8 0.1266(15) 0.1400(15) 0.1343(15) 0.0114(14) -0.0031(14) 0.0007(14)
C9 0.1342(19) 0.1440(19) 0.1438(19) 0.0078(18) -0.0024(18) 0.0061(18)
C10 0.156(3) 0.162(3) 0.164(3) 0.002(2) -0.001(2) 0.004(2)
N1 0.075(3) 0.129(3) 0.092(3) 0.013(3) 0.002(2) -0.005(3)
N2 0.230(8) 0.136(4) 0.120(4) 0.029(4) 0.015(5) 0.029(5)
N4 0.098(4) 0.168(5) 0.176(6) -0.028(5) -0.041(4) 0.008(4)
N3 0.108(3) 0.0627(17) 0.052(2) -0.0097(16) -0.0103(19) 0.0004(15)

loop_
_atom_type_symbol
_atom_type_description
_atom_type_scat_dispersion_real
_atom_type_scat_dispersion_imag
_atom_type_scat_source
C C 0.0033 0.0016 'International Tables Vol C Tables 4.2.6.8 and 6.1.1.4'
H H 0.0000 0.0000 'International Tables Vol C Tables 4.2.6.8 and 6.1.1.4'
N N 0.0061 0.0033 'International Tables Vol C Tables 4.2.6.8 and 6.1.1.4'
Ag Ag -0.8971 1.1015 'International Tables Vol C Tables 4.2.6.8 and 6.1.1.4'
I I -0.4742 1.8119 'International Tables Vol C Tables 4.2.6.8 and 6.1.1.4'

loop_
_geom_angle_atom_site_label_1
_geom_angle_atom_site_label_2
_geom_angle_atom_site_label_3
_geom_angle
_geom_angle_site_symmetry_1
I6 Ag1 I2 122.851(19) .
I6 Ag1 I1 109.780(17) .
I2 Ag1 I1 107.701(15) .
I6 Ag1 I4 97.058(16) .
I2 Ag1 I4 112.774(17) .
I1 Ag1 I4 105.161(16) .
I6 Ag1 Ag4 137.780(19) .
I2 Ag1 Ag4 58.063(13) .
I1 Ag1 Ag4 108.795(17) .
I4 Ag1 Ag4 56.341(13) .
I6 Ag1 Ag2 132.355(17) .
I2 Ag1 Ag2 104.340(16) .
I1 Ag1 Ag2 55.538(13) .
I4 Ag1 Ag2 55.011(13) .
Ag4 Ag1 Ag2 62.341(14) .
I6 Ag1 Ag3 153.77(2) .
I2 Ag1 Ag3 56.259(12) .
I1 Ag1 Ag3 54.715(12) .
I4 Ag1 Ag3 107.192(17) .
Ag4 Ag1 Ag3 66.893(14) .
Ag2 Ag1 Ag3 60.378(13) .
I5 Ag2 I3 117.204(19) .
I5 Ag2 I4 107.493(17) .
I3 Ag2 I4 106.730(16) .
I5 Ag2 I1 109.738(17) .
I3 Ag2 I1 107.673(16) .
I4 Ag2 I1 107.606(17) .
I5 Ag2 Ag1 144.059(18) .
I3 Ag2 Ag1 98.718(15) .
I4 Ag2 Ag1 57.208(13) .
I1 Ag2 Ag1 56.047(13) .
I5 Ag2 Ag4 145.53(2) .
I3 Ag2 Ag4 55.422(12) .
I4 Ag2 Ag4 54.721(12) .
I1 Ag2 Ag4 104.157(16) .
Ag1 Ag2 Ag4 56.423(13) .
I5 Ag2 Ag3 143.275(19) .
I3 Ag2 Ag3 54.361(13) .
I4 Ag2 Ag3 109.037(16) .
I1 Ag2 Ag3 54.836(12) .
Ag1 Ag2 Ag3 60.361(13) .
Ag4 Ag2 Ag3 64.735(13) .
I5 Ag3 I3 122.117(19) 3_556
I5 Ag3 I1 106.422(18) 3_556
I3 Ag3 I1 109.038(17) .
I5 Ag3 I2 112.512(18) 3_556
I3 Ag3 I2 99.618(17) .
I1 Ag3 I2 106.119(16) .
I5 Ag3 Ag1 139.34(2) 3_556
I3 Ag3 Ag1 98.520(16) .
I1 Ag3 Ag1 55.742(12) .
I2 Ag3 Ag1 53.551(12) .
I5 Ag3 Ag2 145.494(19) 3_556
I3 Ag3 Ag2 55.239(13) .
I1 Ag3 Ag2 55.363(13) .
I2 Ag3 Ag2 101.291(16) .
Ag1 Ag3 Ag2 59.261(13) .
I6 Ag4 I4 105.112(16) 4_457
I6 Ag4 I2 116.534(17) 4_457
I4 Ag4 I2 113.829(17) .
I6 Ag4 I3 115.152(18) 4_457
I4 Ag4 I3 106.859(16) .
I2 Ag4 I3 99.242(16) .
I6 Ag4 Ag1 142.641(19) 4_457
I4 Ag4 Ag1 59.394(13) .
I2 Ag4 Ag1 56.098(13) .
I3 Ag4 Ag1 102.140(16) .
I6 Ag4 Ag2 141.401(19) 4_457
I4 Ag4 Ag2 55.353(12) .
I2 Ag4 Ag2 102.065(16) .
I3 Ag4 Ag2 54.929(12) .
Ag1 Ag4 Ag2 61.236(14) .
Ag3 I1 Ag2 69.801(15) .
Ag3 I1 Ag1 69.543(13) .
Ag2 I1 Ag1 68.415(14) .
Ag1 I2 Ag4 65.839(14) .
Ag1 I2 Ag3 70.191(13) .
Ag4 I2 Ag3 75.008(15) .
Ag3 I3 Ag2 70.400(14) .
Ag3 I3 Ag4 75.904(15) .
Ag2 I3 Ag4 69.649(14) .
Ag4 I6 Ag1 121.868(17) 4_557
Ag3 I5 Ag2 119.365(19) 3_546
Ag4 I4 Ag2 69.927(13) .
Ag4 I4 Ag1 64.265(13) .
Ag2 I4 Ag1 67.780(14) .
C4 C3 C2 117.7(6) .
C4 C3 C6 124.0(6) .
C2 C3 C6 118.3(6) .
N3 C11 C12 119.9(5) .
N3 C11 H11 120.0 .
C12 C11 H11 120.0 .
C12 C13 C14 118.8(6) .
C12 C13 C16 119.7(6) .
C14 C13 C16 121.5(5) .
C3 C2 C1 116.4(6) .
C3 C2 H2 121.8 .
C1 C2 H2 121.8 .
C13 C14 C15 119.2(5) .
C13 C14 H14 120.4 .
C15 C14 H14 120.4 .
C13 C12 C11 120.9(6) .
C13 C12 H12 119.6 .
C11 C12 H12 119.6 .
N2 C6 C3 178.4(8) .
N1 C1 C2 123.8(6) .
N1 C1 H1 118.1 .
C2 C1 H1 118.1 .
C18 C17 N3 108.8(5) .
C18 C17 H17A 109.9 .
N3 C17 H17A 109.9 .
C18 C17 H17B 109.9 .
N3 C17 H17B 109.9 .
H17A C17 H17B 108.3 .
N3 C15 C14 122.5(5) .
N3 C15 H15 118.8 .
C14 C15 H15 118.8 .
N4 C16 C13 175.8(7) .
C3 C4 C5 123.2(7) .
C3 C4 H4 118.4 .
C5 C4 H4 118.4 .
C17 C18 C19 122.4(5) .
C17 C18 H18A 106.7 .
C19 C18 H18A 106.7 .
C17 C18 H18B 106.7 .
C19 C18 H18B 106.7 .
H18A C18 H18B 106.6 .
N1 C5 C4 118.9(6) .
N1 C5 H5 120.5 .
C4 C5 H5 120.5 .
C20 C19 C18 112.5(5) .
C20 C19 H19A 109.1 .
C18 C19 H19A 109.1 .
C20 C19 H19B 109.1 .
C18 C19 H19B 109.1 .
H19A C19 H19B 107.8 .
C19 C20 H20A 109.5 .
C19 C20 H20B 109.5 .
H20A C20 H20B 109.5 .
C19 C20 H20C 109.5 .
H20A C20 H20C 109.5 .
H20B C20 H20C 109.5 .
C8 C7 N1 105.4(4) .
C8 C7 H7A 110.7 .
N1 C7 H7A 110.7 .
C8 C7 H7B 110.7 .
N1 C7 H7B 110.7 .
H7A C7 H7B 108.8 .
C7 C8 C9 110.3(5) .
C7 C8 H8A 109.6 .
C9 C8 H8A 109.6 .
C7 C8 H8B 109.6 .
C9 C8 H8B 109.6 .
H8A C8 H8B 108.1 .
C10 C9 C8 111.5(5) .
C10 C9 H9A 109.3 .
C8 C9 H9A 109.3 .
C10 C9 H9B 109.3 .
C8 C9 H9B 109.3 .
H9A C9 H9B 108.0 .
C9 C10 H10A 109.5 .
C9 C10 H10B 109.5 .
H10A C10 H10B 109.5 .
C9 C10 H10C 109.5 .
H10A C10 H10C 109.5 .
H10B C10 H10C 109.5 .
C1 N1 C5 119.9(5) .
C1 N1 C7 112.1(5) .
C5 N1 C7 126.8(5) .
C11 N3 C15 118.5(5) .
C11 N3 C17 120.7(4) .
C15 N3 C17 120.7(5) .

loop_
_geom_bond_atom_site_label_1
_geom_bond_atom_site_label_2
_geom_bond_distance
_geom_bond_site_symmetry_2
Ag1 I6 2.7835(6) .
Ag1 I2 2.8447(5) .
Ag1 I1 2.9352(5) .
Ag1 I4 2.9879(6) .
Ag1 Ag4 3.1272(6) .
Ag1 Ag2 3.2904(7) .
Ag1 Ag3 3.3273(6) .
Ag2 I5 2.8122(6) .
Ag2 I3 2.9021(5) .
Ag2 I4 2.9119(5) .
Ag2 I1 2.9175(6) .
Ag2 Ag4 3.3246(6) .
Ag2 Ag3 3.3279(6) .
Ag3 I5 2.7814(6) 3_556
Ag3 I3 2.8709(6) .
Ag3 I1 2.8988(5) .
Ag3 I2 2.9408(6) .
Ag4 I6 2.7790(6) 4_457
Ag4 I4 2.8895(5) .
Ag4 I2 2.9086(6) .
Ag4 I3 2.9196(5) .
I6 Ag4 2.7790(6) 4_557
I5 Ag3 2.7814(6) 3_546
C3 C4 1.339(10) .
C3 C2 1.373(9) .
C3 C6 1.424(9) .
C11 N3 1.334(7) .
C11 C12 1.406(9) .
C11 H11 0.9300 .
C13 C12 1.351(7) .
C13 C14 1.358(8) .
C13 C16 1.381(9) .
C2 C1 1.403(9) .
C2 H2 0.9300 .
C14 C15 1.374(9) .
C14 H14 0.9300 .
C12 H12 0.9300 .
C6 N2 1.117(9) .
C1 N1 1.298(8) .
C1 H1 0.9300 .
C17 C18 1.466(6) .
C17 N3 1.467(8) .
C17 H17A 0.9700 .
C17 H17B 0.9700 .
C15 N3 1.348(7) .
C15 H15 0.9300 .
C16 N4 1.190(9) .
C4 C5 1.372(10) .
C4 H4 0.9300 .
C18 C19 1.486(6) .
C18 H18A 0.9700 .
C18 H18B 0.9700 .
C5 N1 1.312(8) .
C5 H5 0.9300 .
C19 C20 1.472(8) .
C19 H19A 0.9700 .
C19 H19B 0.9700 .
C20 H20A 0.9600 .
C20 H20B 0.9600 .
C20 H20C 0.9600 .
C7 C8 1.437(7) .
C7 N1 1.514(6) .
C7 H7A 0.9700 .
C7 H7B 0.9700 .
C8 C9 1.496(7) .
C8 H8A 0.9700 .
C8 H8B 0.9700 .
C9 C10 1.487(8) .
C9 H9A 0.9700 .
C9 H9B 0.9700 .
C10 H10A 0.9600 .
C10 H10B 0.9600 .
C10 H10C 0.9600 .
